data_4074237
loop_
_publ_author_name
'Zirngast, Michaela'
'Marschner, Christoph'
'Baumgartner, Judith'

_publ_section_title
;
 Cobalt-Assisted Silicon&#x2212;Silicon Bond Activation
;
_journal_issue 20
_journal_name_full Organometallics
_journal_page_first 4897
_journal_paper_doi 10.1021/om0604831
_journal_volume 25
_journal_year 2006
_chemical_formula_sum 'C28 H28 Co2 O6 Si3'
_chemical_formula_weight 662.63
_chemical_name_systematic
;
 ?
;
_space_group_IT_number 33
_symmetry_cell_setting orthorhombic
_symmetry_space_group_name_Hall 'P 2c -2n'
_symmetry_space_group_name_H-M 'P n a 21'
_atom_sites_solution_hydrogens geom
_atom_sites_solution_primary direct
_atom_sites_solution_secondary difmap
_audit_creation_method SHELXL-97
_cell_angle_alpha 90.00
_cell_angle_beta 90.00
_cell_angle_gamma 90.00
_cell_formula_units_Z 8
_cell_length_a 18.228(4)
_cell_length_b 9.7071(19)
_cell_length_c 35.846(7)
_cell_measurement_temperature 100(2)
_cell_volume 6343(2)
_computing_cell_refinement 'Bruker XSCANS'
_computing_data_collection 'Bruker XSCANS'
_computing_data_reduction 'Bruker SHELXTL'
_computing_molecular_graphics 'Bruker SHELXTL'
_computing_publication_material 'Bruker SHELXTL'
_computing_structure_refinement 'SHELXL-97 (Sheldrick, 1997)'
_computing_structure_solution 'SHELXS-97 (Sheldrick, 1990)'
_diffrn_ambient_temperature 100(2)
_diffrn_measured_fraction_theta_full 0.999
_diffrn_measured_fraction_theta_max 0.999
_diffrn_measurement_device_type 'Bruker P4'
_diffrn_measurement_method '\w scans'
_diffrn_radiation_monochromator graphite
_diffrn_radiation_source 'fine-focus sealed tube'
_diffrn_radiation_type MoK\a
_diffrn_radiation_wavelength 0.71073
_diffrn_reflns_av_R_equivalents 0.1181
_diffrn_reflns_av_sigmaI/netI 0.0880
_diffrn_reflns_limit_h_max 21
_diffrn_reflns_limit_h_min -21
_diffrn_reflns_limit_k_max 11
_diffrn_reflns_limit_k_min -11
_diffrn_reflns_limit_l_max 42
_diffrn_reflns_limit_l_min -42
_diffrn_reflns_number 41693
_diffrn_reflns_theta_full 25.00
_diffrn_reflns_theta_max 25.00
_diffrn_reflns_theta_min 2.17
_diffrn_standards_interval_time 10
_exptl_absorpt_coefficient_mu 1.196
_exptl_absorpt_correction_T_max 0.7788
_exptl_absorpt_correction_T_min 0.6151
_exptl_absorpt_correction_type SADABS
_exptl_absorpt_process_details XPREP
_exptl_crystal_colour red
_exptl_crystal_density_diffrn 1.388
_exptl_crystal_density_method 'not measured'
_exptl_crystal_description blocks
_exptl_crystal_F_000 2720
_exptl_crystal_size_max 0.45
_exptl_crystal_size_mid 0.35
_exptl_crystal_size_min 0.22
_refine_diff_density_max 1.198
_refine_diff_density_min -0.336
_refine_diff_density_rms 0.086
_refine_ls_abs_structure_details 'Flack H D (1983), Acta Cryst. A39, 876-881'
_refine_ls_abs_structure_Flack 0.251(14)
_refine_ls_extinction_method none
_refine_ls_goodness_of_fit_ref 1.007
_refine_ls_hydrogen_treatment mixed
_refine_ls_matrix_type full
_refine_ls_number_parameters 716
_refine_ls_number_reflns 11131
_refine_ls_number_restraints 1
_refine_ls_restrained_S_all 1.007
_refine_ls_R_factor_all 0.0573
_refine_ls_R_factor_gt 0.0487
_refine_ls_shift/su_max 0.012
_refine_ls_shift/su_mean 0.002
_refine_ls_structure_factor_coef Fsqd
_refine_ls_weighting_details 'calc w=1/[\s^2^(Fo^2^)+(0.0419P)^2^+0.0000P] where P=(Fo^2^+2Fc^2^)/3'
_refine_ls_weighting_scheme calc
_refine_ls_wR_factor_gt 0.1031
_refine_ls_wR_factor_ref 0.1076
_reflns_number_gt 9577
_reflns_number_total 11131
_reflns_threshold_expression >2sigma(I)
_cod_data_source_file om0604831si20060720_042426.cif
_cod_data_source_block 12_254j
_cod_depositor_comments
;
The following automatic conversions were performed:

'_symmetry_cell_setting' value 'Orthorhombic' changed to
'orthorhombic' according to
/home/saulius/struct/CIF-dictionaries/cif_core.dic dictionary named
'cif_core.dic' version 2.4.1 from 2010-06-29.

Automatic conversion script
Id: cif_fix_values 1715 2011-07-08 13:25:40Z adriana 
;
_cod_original_sg_symbol_H-M Pna2(1)
_cod_database_code 4074237

loop_
_symmetry_equiv_pos_as_xyz
'x, y, z'
'-x, -y, z+1/2'
'x+1/2, -y+1/2, z'
'-x+1/2, y+1/2, z+1/2'

loop_
_atom_site_label
_atom_site_type_symbol
_atom_site_fract_x
_atom_site_fract_y
_atom_site_fract_z
_atom_site_U_iso_or_equiv
_atom_site_adp_type
_atom_site_occupancy
_atom_site_symmetry_multiplicity
_atom_site_calc_flag
_atom_site_refinement_flags
Co1 Co 0.61864(3) -0.01679(7) 0.79535(2) 0.02381(17) Uani 1 1 d .
Co2 Co 0.60071(3) 0.14181(7) 0.741966(19) 0.02291(16) Uani 1 1 d .
Co3 Co 0.65589(3) 0.64465(7) 0.601758(19) 0.02239(16) Uani 1 1 d .
Co4 Co 0.63615(3) 0.48695(7) 0.548297(19) 0.02283(16) Uani 1 1 d .
Si1 Si 0.78238(9) 0.23813(17) 0.86219(6) 0.0267(4) Uani 1 1 d .
Si2 Si 0.71985(7) 0.29580(16) 0.80675(4) 0.0200(3) Uani 1 1 d .
Si3 Si 0.78073(7) 0.43780(15) 0.76318(4) 0.0254(3) Uani 1 1 d .
Si4 Si 0.53740(7) 0.80176(16) 0.53714(4) 0.0211(3) Uani 1 1 d .
Si5 Si 0.47381(8) 0.94231(15) 0.58003(4) 0.0259(3) Uani 1 1 d .
Si6 Si 0.47620(8) 0.74603(14) 0.48118(6) 0.0238(4) Uani 1 1 d .
O1 O 0.7218(2) -0.1700(4) 0.84251(12) 0.0454(11) Uani 1 1 d .
O2 O 0.5150(2) 0.1167(4) 0.84827(13) 0.0490(11) Uani 1 1 d .
O3 O 0.5478(2) -0.2583(4) 0.76015(16) 0.0381(12) Uani 1 1 d .
O4 O 0.6691(3) 0.2481(5) 0.67332(17) 0.0482(15) Uani 1 1 d .
O5 O 0.4912(2) -0.0310(4) 0.70346(12) 0.0388(10) Uani 1 1 d .
O6 O 0.5014(2) 0.3612(4) 0.77030(13) 0.0518(13) Uani 1 1 d .
O7 O 0.5870(2) 0.7533(5) 0.66911(18) 0.0465(15) Uani 1 1 d .
O8 O 0.7637(2) 0.4673(4) 0.64030(11) 0.0381(10) Uani 1 1 d .
O9 O 0.7571(2) 0.8581(4) 0.57257(13) 0.0482(12) Uani 1 1 d .
O10 O 0.7082(2) 0.2413(4) 0.58042(16) 0.0428(14) Uani 1 1 d .
O11 O 0.7394(2) 0.6173(5) 0.49514(12) 0.0474(11) Uani 1 1 d .
O12 O 0.5263(2) 0.3389(4) 0.50424(12) 0.0430(10) Uani 1 1 d .
C1 C 0.6803(3) -0.1090(6) 0.82512(16) 0.0308(13) Uani 1 1 d .
C2 C 0.5547(3) 0.0626(6) 0.82849(17) 0.0330(13) Uani 1 1 d .
C3 C 0.5742(3) -0.1654(6) 0.77459(16) 0.0285(12) Uani 1 1 d .
C4 C 0.6426(3) 0.2108(7) 0.7003(2) 0.0367(15) Uani 1 1 d .
C5 C 0.5353(3) 0.0328(5) 0.71811(15) 0.0259(12) Uani 1 1 d .
C6 C 0.5409(3) 0.2784(7) 0.7595(2) 0.0361(15) Uani 1 1 d .
C7 C 0.8588(3) 0.1116(6) 0.85513(16) 0.0398(14) Uani 1 1 d .
H7A H 0.8920 0.1457 0.8357 0.060 Uiso 1 1 calc R
H7B H 0.8383 0.0226 0.8475 0.060 Uiso 1 1 calc R
H7C H 0.8859 0.1002 0.8785 0.060 Uiso 1 1 calc R
C8 C 0.8187(3) 0.4031(6) 0.88215(17) 0.0420(15) Uani 1 1 d .
H8A H 0.8337 0.3880 0.9081 0.063 Uiso 1 1 calc R
H8B H 0.7804 0.4737 0.8813 0.063 Uiso 1 1 calc R
H8C H 0.8611 0.4337 0.8675 0.063 Uiso 1 1 calc R
C9 C 0.7133(3) 0.1666(7) 0.89540(16) 0.0438(16) Uani 1 1 d .
H9A H 0.6912 0.0835 0.8847 0.066 Uiso 1 1 calc R
H9B H 0.6750 0.2354 0.9000 0.066 Uiso 1 1 calc R
H9C H 0.7374 0.1432 0.9190 0.066 Uiso 1 1 calc R
C10 C 0.8457(3) 0.5549(7) 0.78796(19) 0.0514(17) Uani 1 1 d .
H10A H 0.8674 0.6194 0.7701 0.077 Uiso 1 1 calc R
H10B H 0.8847 0.5002 0.7996 0.077 Uiso 1 1 calc R
H10C H 0.8192 0.6064 0.8072 0.077 Uiso 1 1 calc R
C11 C 0.8335(3) 0.3306(6) 0.72894(15) 0.0299(13) Uani 1 1 d .
H11A H 0.8008 0.2621 0.7177 0.045 Uiso 1 1 calc R
H11B H 0.8737 0.2836 0.7419 0.045 Uiso 1 1 calc R
H11C H 0.8536 0.3901 0.7094 0.045 Uiso 1 1 calc R
C12 C 0.7110(3) 0.5449(6) 0.7389(2) 0.0425(16) Uani 1 1 d .
H12A H 0.7357 0.6090 0.7218 0.064 Uiso 1 1 calc R
H12B H 0.6827 0.5971 0.7573 0.064 Uiso 1 1 calc R
H12C H 0.6780 0.4851 0.7246 0.064 Uiso 1 1 calc R
C13 C 0.6787(2) 0.1476(5) 0.78162(13) 0.0188(11) Uani 1 1 d .
C14 C 0.6903(2) 0.0446(5) 0.75746(14) 0.0190(11) Uani 1 1 d .
C15 C 0.7506(3) -0.0272(5) 0.73831(14) 0.0179(10) Uani 1 1 d .
C16 C 0.7419(3) -0.0857(5) 0.70332(15) 0.0277(12) Uani 1 1 d .
H16 H 0.6955 -0.0817 0.6913 0.033 Uiso 1 1 calc R
C17 C 0.8011(3) -0.1509(6) 0.68561(16) 0.0335(13) Uani 1 1 d .
H17 H 0.7945 -0.1915 0.6617 0.040 Uiso 1 1 calc R
C18 C 0.8688(3) -0.1563(5) 0.70251(16) 0.0303(13) Uani 1 1 d .
H18 H 0.9089 -0.1996 0.6903 0.036 Uiso 1 1 calc R
C19 C 0.8778(3) -0.0979(6) 0.73752(15) 0.0320(13) Uani 1 1 d .
H19 H 0.9240 -0.1035 0.7497 0.038 Uiso 1 1 calc R
C20 C 0.8198(3) -0.0314(5) 0.75484(15) 0.0294(12) Uani 1 1 d .
H20 H 0.8272 0.0119 0.7783 0.035 Uiso 1 1 calc R
C21 C 0.6464(3) 0.4039(6) 0.82615(16) 0.0265(12) Uani 1 1 d .
C22 C 0.6078(3) 0.4873(6) 0.84159(15) 0.0262(12) Uani 1 1 d .
C23 C 0.5616(3) 0.5903(5) 0.85789(14) 0.0246(11) Uani 1 1 d .
C24 C 0.4958(3) 0.6290(5) 0.84154(16) 0.0298(12) Uani 1 1 d .
H24 H 0.4788 0.5817 0.8200 0.036 Uiso 1 1 calc R
C25 C 0.4542(3) 0.7361(6) 0.8563(2) 0.0321(16) Uani 1 1 d .
H25 H 0.4098 0.7630 0.8445 0.039 Uiso 1 1 calc R
C26 C 0.4773(3) 0.8025(6) 0.88773(18) 0.0382(15) Uani 1 1 d .
H26 H 0.4497 0.8775 0.8974 0.046 Uiso 1 1 calc R
C27 C 0.5416(3) 0.7607(6) 0.9058(2) 0.0378(18) Uani 1 1 d .
H27 H 0.5563 0.8036 0.9284 0.045 Uiso 1 1 calc R
C28 C 0.5838(3) 0.6562(6) 0.89046(17) 0.0383(14) Uani 1 1 d .
H28 H 0.6282 0.6294 0.9023 0.046 Uiso 1 1 calc R
C29 C 0.6155(3) 0.7187(7) 0.6425(2) 0.0332(14) Uani 1 1 d .
C30 C 0.7207(3) 0.5323(6) 0.62564(15) 0.0277(12) Uani 1 1 d .
C31 C 0.7177(3) 0.7761(7) 0.58321(18) 0.0289(14) Uani 1 1 d .
C32 C 0.5708(3) 0.3949(6) 0.51998(15) 0.0282(12) Uani 1 1 d .
C33 C 0.7009(3) 0.5632(6) 0.51493(17) 0.0335(13) Uani 1 1 d .
C34 C 0.6815(3) 0.3339(7) 0.56797(16) 0.0306(13) Uani 1 1 d .
C35 C 0.4214(3) 0.8345(6) 0.61387(16) 0.0318(13) Uani 1 1 d .
H35A H 0.3940 0.8943 0.6309 0.048 Uiso 1 1 calc R
H35B H 0.4556 0.7772 0.6282 0.048 Uiso 1 1 calc R
H35C H 0.3871 0.7751 0.6003 0.048 Uiso 1 1 calc R
C36 C 0.4083(3) 1.0577(6) 0.55517(18) 0.0469(16) Uani 1 1 d .
H36A H 0.3715 1.0018 0.5421 0.070 Uiso 1 1 calc R
H36B H 0.4350 1.1140 0.5370 0.070 Uiso 1 1 calc R
H36C H 0.3838 1.1178 0.5733 0.070 Uiso 1 1 calc R
C37 C 0.5429(3) 1.0508(6) 0.6050(2) 0.0439(16) Uani 1 1 d .
H37A H 0.5208 1.0891 0.6276 0.066 Uiso 1 1 calc R
H37B H 0.5588 1.1262 0.5887 0.066 Uiso 1 1 calc R
H37C H 0.5853 0.9941 0.6117 0.066 Uiso 1 1 calc R
C38 C 0.4481(3) 0.9159(6) 0.46035(17) 0.0412(15) Uani 1 1 d .
H38A H 0.4885 0.9819 0.4628 0.062 Uiso 1 1 calc R
H38B H 0.4049 0.9511 0.4735 0.062 Uiso 1 1 calc R
H38C H 0.4362 0.9031 0.4339 0.062 Uiso 1 1 calc R
C39 C 0.3933(3) 0.6340(6) 0.48781(17) 0.0346(13) Uani 1 1 d .
H39A H 0.3685 0.6213 0.4638 0.052 Uiso 1 1 calc R
H39B H 0.3596 0.6781 0.5055 0.052 Uiso 1 1 calc R
H39C H 0.4085 0.5442 0.4976 0.052 Uiso 1 1 calc R
C40 C 0.5419(3) 0.6599(7) 0.44770(16) 0.0419(16) Uani 1 1 d .
H40A H 0.5522 0.5661 0.4563 0.063 Uiso 1 1 calc R
H40B H 0.5876 0.7127 0.4466 0.063 Uiso 1 1 calc R
H40C H 0.5197 0.6564 0.4228 0.063 Uiso 1 1 calc R
C41 C 0.5783(2) 0.6530(5) 0.56220(14) 0.0213(11) Uani 1 1 d .
C42 C 0.5656(2) 0.5504(5) 0.58622(13) 0.0179(10) Uani 1 1 d .
C43 C 0.5050(3) 0.4796(5) 0.60574(15) 0.0208(11) Uani 1 1 d .
C44 C 0.5135(3) 0.4215(5) 0.64046(15) 0.0279(12) Uani 1 1 d .
H44 H 0.5600 0.4257 0.6524 0.033 Uiso 1 1 calc R
C45 C 0.4554(3) 0.3568(6) 0.65825(15) 0.0326(13) Uani 1 1 d .
H45 H 0.4619 0.3185 0.6824 0.039 Uiso 1 1 calc R
C46 C 0.3876(3) 0.3482(5) 0.64053(16) 0.0309(13) Uani 1 1 d .
H46 H 0.3477 0.3032 0.6524 0.037 Uiso 1 1 calc R
C47 C 0.3787(3) 0.4049(5) 0.60597(15) 0.0283(12) Uani 1 1 d .
H47 H 0.3327 0.3983 0.5937 0.034 Uiso 1 1 calc R
C48 C 0.4366(3) 0.4720(5) 0.58867(14) 0.0265(12) Uani 1 1 d .
H48 H 0.4294 0.5131 0.5649 0.032 Uiso 1 1 calc R
C49 C 0.6103(3) 0.9135(5) 0.51846(15) 0.0242(12) Uani 1 1 d .
C50 C 0.6488(3) 1.0013(5) 0.50458(15) 0.0218(11) Uani 1 1 d .
C51 C 0.6934(3) 1.1058(5) 0.48691(14) 0.0246(11) Uani 1 1 d .
C52 C 0.7653(3) 1.1292(5) 0.49854(16) 0.0284(12) Uani 1 1 d .
H52 H 0.7859 1.0761 0.5182 0.034 Uiso 1 1 calc R
C53 C 0.8073(3) 1.2323(6) 0.4809(2) 0.0331(15) Uani 1 1 d .
H53 H 0.8566 1.2478 0.4884 0.040 Uiso 1 1 calc R
C54 C 0.7770(3) 1.3101(6) 0.45297(16) 0.0366(14) Uani 1 1 d .
H54 H 0.8057 1.3784 0.4408 0.044 Uiso 1 1 calc R
C55 C 0.7053(3) 1.2898(7) 0.44246(18) 0.0394(15) Uani 1 1 d .
H55 H 0.6841 1.3469 0.4238 0.047 Uiso 1 1 calc R
C56 C 0.6644(3) 1.1884(6) 0.45861(15) 0.0288(12) Uani 1 1 d .
H56 H 0.6154 1.1737 0.4505 0.035 Uiso 1 1 calc R

loop_
_atom_site_aniso_label
_atom_site_aniso_U_11
_atom_site_aniso_U_22
_atom_site_aniso_U_33
_atom_site_aniso_U_23
_atom_site_aniso_U_13
_atom_site_aniso_U_12
Co1 0.0222(3) 0.0218(4) 0.0274(4) 0.0017(3) 0.0031(3) -0.0014(3)
Co2 0.0208(3) 0.0214(4) 0.0265(4) -0.0007(3) -0.0029(3) 0.0017(3)
Co3 0.0209(3) 0.0227(4) 0.0236(4) 0.0001(3) -0.0021(3) -0.0018(3)
Co4 0.0209(3) 0.0228(4) 0.0247(4) -0.0021(3) 0.0028(3) 0.0004(3)
Si1 0.0281(8) 0.0317(10) 0.0203(11) -0.0020(6) -0.0029(7) 0.0041(6)
Si2 0.0204(7) 0.0186(8) 0.0208(8) -0.0028(6) -0.0002(5) 0.0020(6)
Si3 0.0286(7) 0.0185(8) 0.0289(8) 0.0013(7) 0.0013(6) -0.0020(6)
Si4 0.0204(7) 0.0215(8) 0.0214(8) 0.0018(7) 0.0007(5) -0.0013(6)
Si5 0.0277(7) 0.0207(8) 0.0293(8) 0.0004(7) 0.0026(6) 0.0006(6)
Si6 0.0254(8) 0.0248(10) 0.0211(11) 0.0031(6) -0.0036(7) -0.0042(6)
O1 0.051(2) 0.038(3) 0.047(3) 0.010(2) -0.006(2) -0.002(2)
O2 0.049(2) 0.042(3) 0.056(3) -0.007(2) 0.021(2) 0.007(2)
O3 0.042(2) 0.027(3) 0.045(3) -0.0045(19) -0.003(2) -0.0144(18)
O4 0.045(3) 0.071(4) 0.029(3) 0.019(2) -0.004(3) -0.011(2)
O5 0.032(2) 0.041(2) 0.043(3) -0.009(2) -0.0055(18) -0.0037(19)
O6 0.041(2) 0.048(3) 0.067(3) -0.032(2) -0.018(2) 0.026(2)
O7 0.036(2) 0.060(4) 0.043(4) -0.023(2) 0.000(3) 0.003(2)
O8 0.033(2) 0.039(2) 0.043(2) 0.014(2) -0.0082(19) 0.0011(19)
O9 0.039(2) 0.054(3) 0.052(3) 0.019(2) -0.018(2) -0.022(2)
O10 0.042(3) 0.041(3) 0.046(3) 0.001(2) 0.003(2) 0.017(2)
O11 0.051(3) 0.052(3) 0.039(3) -0.002(2) 0.020(2) -0.008(2)
O12 0.037(2) 0.045(3) 0.047(3) -0.016(2) -0.007(2) -0.008(2)
C1 0.030(3) 0.026(3) 0.036(3) 0.008(3) 0.006(3) -0.002(2)
C2 0.026(3) 0.035(3) 0.038(3) 0.000(3) 0.005(3) 0.002(3)
C3 0.022(3) 0.026(3) 0.038(3) 0.012(3) 0.001(2) -0.001(2)
C4 0.028(3) 0.038(4) 0.044(4) 0.003(4) -0.013(3) 0.001(3)
C5 0.024(3) 0.020(3) 0.034(3) -0.003(3) 0.000(2) 0.005(2)
C6 0.032(3) 0.044(4) 0.032(4) 0.002(3) -0.011(3) -0.011(3)
C7 0.042(3) 0.047(4) 0.030(3) -0.008(3) -0.009(3) 0.006(3)
C8 0.047(3) 0.041(4) 0.038(3) -0.007(3) -0.013(3) 0.003(3)
C9 0.066(4) 0.047(4) 0.019(3) 0.000(3) 0.005(3) 0.000(3)
C10 0.060(4) 0.043(4) 0.052(4) -0.004(3) 0.006(3) -0.028(3)
C11 0.025(3) 0.034(3) 0.031(3) 0.002(3) 0.005(2) -0.002(2)
C12 0.054(4) 0.029(3) 0.045(4) 0.013(3) 0.008(3) 0.013(3)
C13 0.020(2) 0.017(3) 0.019(3) 0.007(2) 0.002(2) 0.005(2)
C14 0.016(2) 0.016(3) 0.025(3) 0.005(2) -0.001(2) 0.0029(19)
C15 0.024(2) 0.012(2) 0.018(3) -0.002(2) 0.001(2) -0.0050(19)
C16 0.023(3) 0.027(3) 0.033(3) -0.011(3) -0.002(2) 0.001(2)
C17 0.034(3) 0.037(4) 0.030(3) -0.011(3) 0.005(2) 0.000(3)
C18 0.031(3) 0.021(3) 0.039(3) -0.002(3) 0.011(2) 0.003(2)
C19 0.028(3) 0.038(3) 0.030(3) -0.003(3) -0.006(2) 0.007(2)
C20 0.030(3) 0.029(3) 0.029(3) -0.006(3) -0.002(2) 0.009(2)
C21 0.023(3) 0.027(3) 0.029(3) -0.004(3) -0.003(2) 0.004(2)
C22 0.025(3) 0.029(3) 0.024(3) -0.002(2) -0.001(2) -0.001(2)
C23 0.028(3) 0.023(3) 0.022(3) -0.001(2) 0.005(2) 0.001(2)
C24 0.030(3) 0.027(3) 0.033(3) 0.003(2) 0.005(2) 0.000(2)
C25 0.026(3) 0.036(4) 0.035(4) 0.007(3) 0.009(3) 0.009(2)
C26 0.046(3) 0.024(3) 0.044(4) 0.006(3) 0.023(3) 0.017(3)
C27 0.043(4) 0.032(4) 0.038(4) -0.010(3) 0.011(3) 0.011(3)
C28 0.034(3) 0.040(3) 0.041(4) -0.014(3) -0.003(3) 0.012(3)
C29 0.023(3) 0.042(4) 0.034(4) -0.007(3) -0.009(3) 0.003(3)
C30 0.026(3) 0.029(3) 0.028(3) 0.000(3) 0.001(2) -0.009(2)
C31 0.019(3) 0.040(3) 0.028(4) 0.007(3) -0.010(2) -0.009(3)
C32 0.026(3) 0.026(3) 0.032(3) 0.000(3) 0.005(2) 0.004(2)
C33 0.029(3) 0.038(4) 0.033(3) -0.007(3) 0.005(3) -0.002(3)
C34 0.026(3) 0.038(4) 0.027(3) -0.012(3) 0.005(2) 0.000(3)
C35 0.031(3) 0.029(3) 0.035(3) 0.001(3) 0.005(2) -0.004(2)
C36 0.063(4) 0.029(3) 0.049(4) 0.007(3) 0.000(3) 0.016(3)
C37 0.048(3) 0.035(4) 0.049(4) -0.006(3) 0.007(3) -0.010(3)
C38 0.047(3) 0.042(4) 0.035(3) 0.014(3) -0.012(3) -0.007(3)
C39 0.032(3) 0.032(3) 0.040(4) 0.004(3) -0.011(2) -0.010(2)
C40 0.041(3) 0.061(4) 0.023(3) 0.001(3) 0.006(2) -0.003(3)
C41 0.019(2) 0.023(3) 0.023(3) -0.004(2) -0.003(2) -0.001(2)
C42 0.016(2) 0.018(3) 0.019(3) -0.002(2) 0.0004(19) 0.0001(19)
C43 0.024(2) 0.013(3) 0.026(3) -0.004(2) 0.005(2) 0.002(2)
C44 0.026(3) 0.021(3) 0.037(3) 0.004(3) -0.003(2) 0.001(2)
C45 0.043(3) 0.032(3) 0.022(3) 0.009(3) 0.008(3) 0.003(3)
C46 0.030(3) 0.021(3) 0.041(3) 0.003(3) 0.013(2) -0.004(2)
C47 0.021(2) 0.027(3) 0.037(3) 0.002(3) -0.002(2) -0.006(2)
C48 0.029(3) 0.026(3) 0.025(3) 0.006(2) -0.004(2) -0.002(2)
C49 0.025(3) 0.024(3) 0.023(3) -0.001(2) -0.001(2) 0.004(2)
C50 0.026(3) 0.015(3) 0.024(3) -0.003(2) -0.001(2) 0.001(2)
C51 0.024(2) 0.021(3) 0.029(3) -0.002(2) 0.005(2) -0.003(2)
C52 0.031(3) 0.025(3) 0.029(3) 0.001(2) 0.007(2) -0.001(2)
C53 0.021(3) 0.032(3) 0.046(4) -0.007(3) 0.008(3) -0.005(2)
C54 0.050(4) 0.030(4) 0.030(3) -0.002(3) 0.012(3) -0.009(3)
C55 0.055(4) 0.032(3) 0.031(4) 0.001(3) 0.001(3) 0.002(3)
C56 0.033(3) 0.027(3) 0.027(3) -0.001(2) -0.004(2) -0.009(2)

loop_
_atom_type_symbol
_atom_type_description
_atom_type_scat_dispersion_real
_atom_type_scat_dispersion_imag
_atom_type_scat_source
C C 0.0033 0.0016 'International Tables Vol C Tables 4.2.6.8 and 6.1.1.4'
H H 0.0000 0.0000 'International Tables Vol C Tables 4.2.6.8 and 6.1.1.4'
O O 0.0106 0.0060 'International Tables Vol C Tables 4.2.6.8 and 6.1.1.4'
Si Si 0.0817 0.0704 'International Tables Vol C Tables 4.2.6.8 and 6.1.1.4'
Co Co 0.3494 0.9721 'International Tables Vol C Tables 4.2.6.8 and 6.1.1.4'

loop_
_geom_angle_atom_site_label_1
_geom_angle_atom_site_label_2
_geom_angle_atom_site_label_3
_geom_angle
C1 Co1 C3 97.3(2)
C1 Co1 C2 102.9(3)
C3 Co1 C2 108.5(2)
C1 Co1 C14 98.4(2)
C3 Co1 C14 104.6(2)
C2 Co1 C14 137.6(2)
C1 Co1 C13 101.7(2)
C3 Co1 C13 141.2(2)
C2 Co1 C13 99.9(2)
C14 Co1 C13 39.42(19)
C1 Co1 Co2 148.66(17)
C3 Co1 Co2 96.82(17)
C2 Co1 Co2 98.94(18)
C14 Co1 Co2 50.87(13)
C13 Co1 Co2 52.06(13)
C4 Co2 C5 96.0(3)
C4 Co2 C6 105.5(3)
C5 Co2 C6 101.2(2)
C4 Co2 C14 93.5(2)
C5 Co2 C14 113.6(2)
C6 Co2 C14 138.3(2)
C4 Co2 C13 106.0(2)
C5 Co2 C13 144.7(2)
C6 Co2 C13 99.1(2)
C14 Co2 C13 39.37(19)
C4 Co2 Co1 144.43(19)
C5 Co2 Co1 95.08(17)
C6 Co2 Co1 105.3(2)
C14 Co2 Co1 51.24(14)
C13 Co2 Co1 51.55(13)
C29 Co3 C30 97.1(3)
C29 Co3 C31 105.7(3)
C30 Co3 C31 100.9(2)
C29 Co3 C42 94.2(2)
C30 Co3 C42 113.4(2)
C31 Co3 C42 137.6(2)
C29 Co3 C41 105.8(2)
C30 Co3 C41 144.5(2)
C31 Co3 C41 98.6(2)
C42 Co3 C41 39.38(19)
C29 Co3 Co4 145.13(19)
C30 Co3 Co4 95.04(17)
C31 Co3 Co4 103.8(2)
C42 Co3 Co4 51.06(13)
C41 Co3 Co4 51.36(14)
C32 Co4 C33 104.9(3)
C32 Co4 C34 96.5(2)
C33 Co4 C34 106.6(2)
C32 Co4 C42 96.4(2)
C33 Co4 C42 138.0(2)
C34 Co4 C42 106.3(2)
C32 Co4 C41 101.1(2)
C33 Co4 C41 100.2(2)
C34 Co4 C41 142.8(2)
C42 Co4 C41 39.48(19)
C32 Co4 Co3 146.88(16)
C33 Co4 Co3 99.28(18)
C34 Co4 Co3 97.87(17)
C42 Co4 Co3 50.84(13)
C41 Co4 Co3 51.90(14)
C9 Si1 C7 110.1(3)
C9 Si1 C8 108.2(3)
C7 Si1 C8 110.4(3)
C9 Si1 Si2 107.4(2)
C7 Si1 Si2 113.6(2)
C8 Si1 Si2 106.8(2)
C21 Si2 C13 109.3(2)
C21 Si2 Si1 99.72(19)
C13 Si2 Si1 114.87(16)
C21 Si2 Si3 105.04(19)
C13 Si2 Si3 108.76(16)
Si1 Si2 Si3 117.97(8)
C12 Si3 C10 108.4(3)
C12 Si3 C11 110.8(3)
C10 Si3 C11 108.9(3)
C12 Si3 Si2 108.4(2)
C10 Si3 Si2 109.8(2)
C11 Si3 Si2 110.51(18)
C49 Si4 C41 110.1(2)
C49 Si4 Si6 99.64(18)
C41 Si4 Si6 115.03(17)
C49 Si4 Si5 104.53(18)
C41 Si4 Si5 109.37(17)
Si6 Si4 Si5 117.03(8)
C36 Si5 C35 108.6(3)
C36 Si5 C37 108.8(3)
C35 Si5 C37 110.5(3)
C36 Si5 Si4 110.5(2)
C35 Si5 Si4 110.53(19)
C37 Si5 Si4 107.9(2)
C39 Si6 C38 109.8(3)
C39 Si6 C40 109.5(3)
C38 Si6 C40 107.9(3)
C39 Si6 Si4 114.0(2)
C38 Si6 Si4 105.4(2)
C40 Si6 Si4 110.0(2)
O1 C1 Co1 176.3(5)
O2 C2 Co1 177.3(5)
O3 C3 Co1 177.1(5)
O4 C4 Co2 176.7(7)
O5 C5 Co2 176.4(5)
O6 C6 Co2 177.6(5)
C14 C13 Si2 145.9(4)
C14 C13 Co1 69.5(3)
Si2 C13 Co1 136.2(3)
C14 C13 Co2 68.5(3)
Si2 C13 Co2 130.6(2)
Co1 C13 Co2 76.39(17)
C13 C14 C15 140.6(4)
C13 C14 Co2 72.1(3)
C15 C14 Co2 135.8(4)
C13 C14 Co1 71.1(3)
C15 C14 Co1 132.2(3)
Co2 C14 Co1 77.89(16)
C16 C15 C20 118.5(5)
C16 C15 C14 121.9(4)
C20 C15 C14 119.4(4)
C15 C16 C17 120.3(5)
C18 C17 C16 120.6(5)
C17 C18 C19 119.3(5)
C20 C19 C18 120.4(5)
C19 C20 C15 120.9(5)
C22 C21 Si2 168.8(5)
C21 C22 C23 176.7(6)
C24 C23 C28 118.8(5)
C24 C23 C22 121.7(5)
C28 C23 C22 119.5(5)
C23 C24 C25 120.8(6)
C26 C25 C24 120.0(6)
C25 C26 C27 120.3(5)
C28 C27 C26 119.5(6)
C27 C28 C23 120.6(6)
O7 C29 Co3 173.3(6)
O8 C30 Co3 176.6(5)
O9 C31 Co3 178.1(6)
O12 C32 Co4 175.0(5)
O11 C33 Co4 176.0(5)
O10 C34 Co4 178.8(6)
C42 C41 Si4 145.2(4)
C42 C41 Co4 69.5(3)
Si4 C41 Co4 136.2(3)
C42 C41 Co3 68.7(3)
Si4 C41 Co3 131.1(3)
Co4 C41 Co3 76.75(17)
C41 C42 C43 141.4(4)
C41 C42 Co3 71.9(3)
C43 C42 Co3 135.2(4)
C41 C42 Co4 71.0(3)
C43 C42 Co4 132.1(3)
Co3 C42 Co4 78.11(16)
C44 C43 C48 118.5(5)
C44 C43 C42 122.4(4)
C48 C43 C42 119.1(5)
C43 C44 C45 121.1(5)
C44 C45 C46 119.7(5)
C47 C46 C45 119.7(5)
C46 C47 C48 120.4(5)
C47 C48 C43 120.7(5)
C50 C49 Si4 169.2(4)
C49 C50 C51 178.2(6)
C52 C51 C56 118.7(5)
C52 C51 C50 120.8(5)
C56 C51 C50 120.5(4)
C51 C52 C53 119.5(5)
C54 C53 C52 120.0(5)
C53 C54 C55 120.3(6)
C56 C55 C54 120.5(6)
C55 C56 C51 121.0(5)

loop_
_geom_bond_atom_site_label_1
_geom_bond_atom_site_label_2
_geom_bond_distance
Co1 C1 1.789(6)
Co1 C3 1.814(6)
Co1 C2 1.834(6)
Co1 C14 1.976(5)
Co1 C13 1.996(5)
Co1 Co2 2.4776(10)
Co2 C4 1.805(8)
Co2 C5 1.809(5)
Co2 C6 1.828(7)
Co2 C14 1.966(4)
Co2 C13 2.010(5)
Co3 C29 1.788(7)
Co3 C30 1.821(6)
Co3 C31 1.827(6)
Co3 C42 1.964(4)
Co3 C41 2.004(5)
Co3 Co4 2.4790(10)
Co4 C32 1.802(6)
Co4 C33 1.836(6)
Co4 C34 1.841(7)
Co4 C42 1.970(5)
Co4 C41 1.989(5)
Si1 C9 1.867(6)
Si1 C7 1.874(6)
Si1 C8 1.875(6)
Si1 Si2 2.358(2)
Si2 C21 1.838(5)
Si2 C13 1.856(5)
Si2 Si3 2.360(2)
Si3 C12 1.859(6)
Si3 C10 1.866(6)
Si3 C11 1.875(5)
Si4 C49 1.842(5)
Si4 C41 1.857(5)
Si4 Si6 2.358(2)
Si4 Si5 2.360(2)
Si5 C36 1.864(6)
Si5 C35 1.865(5)
Si5 C37 1.870(6)
Si6 C39 1.876(5)
Si6 C38 1.881(6)
Si6 C40 1.890(6)
O1 C1 1.146(6)
O2 C2 1.141(6)
O3 C3 1.146(7)
O4 C4 1.141(8)
O5 C5 1.143(6)
O6 C6 1.147(7)
O7 C29 1.135(8)
O8 C30 1.136(6)
O9 C31 1.139(7)
O10 C34 1.115(7)
O11 C33 1.129(6)
O12 C32 1.128(6)
C13 C14 1.340(7)
C14 C15 1.473(6)
C15 C16 1.386(7)
C15 C20 1.393(7)
C16 C17 1.404(7)
C17 C18 1.375(7)
C18 C19 1.387(8)
C19 C20 1.386(7)
C21 C22 1.207(7)
C22 C23 1.432(7)
C23 C24 1.387(7)
C23 C28 1.391(8)
C24 C25 1.391(8)
C25 C26 1.364(9)
C26 C27 1.399(9)
C27 C28 1.386(7)
C41 C42 1.337(7)
C42 C43 1.476(6)
C43 C44 1.376(8)
C43 C48 1.392(7)
C44 C45 1.386(7)
C45 C46 1.393(7)
C46 C47 1.365(8)
C47 C48 1.385(7)
C49 C50 1.211(7)
C50 C51 1.446(7)
C51 C52 1.394(7)
C51 C56 1.397(7)
C52 C53 1.409(8)
C53 C54 1.371(9)
C54 C55 1.373(8)
C55 C56 1.365(8)

loop_
_geom_torsion_atom_site_label_1
_geom_torsion_atom_site_label_2
_geom_torsion_atom_site_label_3
_geom_torsion_atom_site_label_4
_geom_torsion
C1 Co1 Co2 C4 21.5(6)
C3 Co1 Co2 C4 -94.8(4)
C2 Co1 Co2 C4 155.3(4)
C14 Co1 Co2 C4 8.6(4)
C13 Co1 Co2 C4 59.6(4)
C1 Co1 Co2 C5 129.2(4)
C3 Co1 Co2 C5 13.0(2)
C2 Co1 Co2 C5 -97.0(2)
C14 Co1 Co2 C5 116.3(2)
C13 Co1 Co2 C5 167.4(2)
C1 Co1 Co2 C6 -127.7(4)
C3 Co1 Co2 C6 116.1(3)
C2 Co1 Co2 C6 6.1(3)
C14 Co1 Co2 C6 -140.6(3)
C13 Co1 Co2 C6 -89.5(3)
C1 Co1 Co2 C14 12.9(4)
C3 Co1 Co2 C14 -103.3(2)
C2 Co1 Co2 C14 146.7(3)
C13 Co1 Co2 C14 51.1(2)
C1 Co1 Co2 C13 -38.2(4)
C3 Co1 Co2 C13 -154.4(2)
C2 Co1 Co2 C13 95.6(2)
C14 Co1 Co2 C13 -51.1(2)
C29 Co3 Co4 C32 16.3(5)
C30 Co3 Co4 C32 126.4(4)
C31 Co3 Co4 C32 -131.0(4)
C42 Co3 Co4 C32 10.2(4)
C41 Co3 Co4 C32 -41.1(4)
C29 Co3 Co4 C33 153.1(4)
C30 Co3 Co4 C33 -96.8(2)
C31 Co3 Co4 C33 5.8(3)
C42 Co3 Co4 C33 146.9(2)
C41 Co3 Co4 C33 95.7(3)
C29 Co3 Co4 C34 -98.5(4)
C30 Co3 Co4 C34 11.6(2)
C31 Co3 Co4 C34 114.1(2)
C42 Co3 Co4 C34 -104.7(2)
C41 Co3 Co4 C34 -155.9(2)
C29 Co3 Co4 C42 6.2(4)
C30 Co3 Co4 C42 116.2(2)
C31 Co3 Co4 C42 -141.2(3)
C41 Co3 Co4 C42 -51.2(2)
C29 Co3 Co4 C41 57.4(4)
C30 Co3 Co4 C41 167.5(2)
C31 Co3 Co4 C41 -90.0(2)
C42 Co3 Co4 C41 51.2(2)
C9 Si1 Si2 C21 52.6(3)
C7 Si1 Si2 C21 174.6(3)
C8 Si1 Si2 C21 -63.3(3)
C9 Si1 Si2 C13 -64.1(3)
C7 Si1 Si2 C13 57.9(3)
C8 Si1 Si2 C13 179.9(3)
C9 Si1 Si2 Si3 165.5(2)
C7 Si1 Si2 Si3 -72.5(2)
C8 Si1 Si2 Si3 49.6(2)
C21 Si2 Si3 C12 -38.0(3)
C13 Si2 Si3 C12 79.0(3)
Si1 Si2 Si3 C12 -147.9(2)
C21 Si2 Si3 C10 80.3(3)
C13 Si2 Si3 C10 -162.7(3)
Si1 Si2 Si3 C10 -29.6(3)
C21 Si2 Si3 C11 -159.6(2)
C13 Si2 Si3 C11 -42.6(2)
Si1 Si2 Si3 C11 90.5(2)
C49 Si4 Si5 C36 80.3(3)
C41 Si4 Si5 C36 -161.8(3)
Si6 Si4 Si5 C36 -28.8(2)
C49 Si4 Si5 C35 -159.4(2)
C41 Si4 Si5 C35 -41.5(3)
Si6 Si4 Si5 C35 91.5(2)
C49 Si4 Si5 C37 -38.5(3)
C41 Si4 Si5 C37 79.4(3)
Si6 Si4 Si5 C37 -147.6(2)
C49 Si4 Si6 C39 -178.1(3)
C41 Si4 Si6 C39 64.2(3)
Si5 Si4 Si6 C39 -66.3(2)
C49 Si4 Si6 C38 -57.7(3)
C41 Si4 Si6 C38 -175.3(3)
Si5 Si4 Si6 C38 54.2(2)
C49 Si4 Si6 C40 58.4(3)
C41 Si4 Si6 C40 -59.2(3)
Si5 Si4 Si6 C40 170.3(2)
C3 Co1 C1 O1 72(8)
C2 Co1 C1 O1 -177(100)
C14 Co1 C1 O1 -34(8)
C13 Co1 C1 O1 -74(8)
Co2 Co1 C1 O1 -44(8)
C1 Co1 C2 O2 140(11)
C3 Co1 C2 O2 -118(11)
C14 Co1 C2 O2 22(12)
C13 Co1 C2 O2 36(11)
Co2 Co1 C2 O2 -17(11)
C1 Co1 C3 O3 -105(10)
C2 Co1 C3 O3 149(10)
C14 Co1 C3 O3 -5(10)
C13 Co1 C3 O3 14(10)
Co2 Co1 C3 O3 47(10)
C5 Co2 C4 O4 -45(9)
C6 Co2 C4 O4 -148(9)
C14 Co2 C4 O4 70(9)
C13 Co2 C4 O4 108(9)
Co1 Co2 C4 O4 63(9)
C4 Co2 C5 O5 -103(8)
C6 Co2 C5 O5 4(8)
C14 Co2 C5 O5 160(8)
C13 Co2 C5 O5 128(8)
Co1 Co2 C5 O5 111(8)
C4 Co2 C6 O6 118(15)
C5 Co2 C6 O6 19(15)
C14 Co2 C6 O6 -128(15)
C13 Co2 C6 O6 -132(15)
Co1 Co2 C6 O6 -80(15)
C21 Si2 C13 C14 165.4(6)
Si1 Si2 C13 C14 -83.5(7)
Si3 Si2 C13 C14 51.2(7)
C21 Si2 C13 Co1 -65.1(4)
Si1 Si2 C13 Co1 46.0(4)
Si3 Si2 C13 Co1 -179.3(3)
C21 Si2 C13 Co2 51.4(4)
Si1 Si2 C13 Co2 162.5(2)
Si3 Si2 C13 Co2 -62.8(3)
C1 Co1 C13 C14 89.0(3)
C3 Co1 C13 C14 -28.6(4)
C2 Co1 C13 C14 -165.5(3)
Co2 Co1 C13 C14 -71.8(3)
C1 Co1 C13 Si2 -63.5(4)
C3 Co1 C13 Si2 178.8(3)
C2 Co1 C13 Si2 42.0(4)
C14 Co1 C13 Si2 -152.5(5)
Co2 Co1 C13 Si2 135.6(4)
C1 Co1 C13 Co2 160.8(2)
C3 Co1 C13 Co2 43.2(3)
C2 Co1 C13 Co2 -93.7(2)
C14 Co1 C13 Co2 71.8(3)
C4 Co2 C13 C14 -75.5(4)
C5 Co2 C13 C14 50.9(5)
C6 Co2 C13 C14 175.4(3)
Co1 Co2 C13 C14 73.0(3)
C4 Co2 C13 Si2 71.1(4)
C5 Co2 C13 Si2 -162.5(3)
C6 Co2 C13 Si2 -38.0(4)
C14 Co2 C13 Si2 146.6(5)
Co1 Co2 C13 Si2 -140.4(4)
C4 Co2 C13 Co1 -148.5(2)
C5 Co2 C13 Co1 -22.1(4)
C6 Co2 C13 Co1 102.4(2)
C14 Co2 C13 Co1 -73.0(3)
Si2 C13 C14 C15 10.7(11)
Co1 C13 C14 C15 -134.6(7)
Co2 C13 C14 C15 142.5(7)
Si2 C13 C14 Co2 -131.8(6)
Co1 C13 C14 Co2 82.96(13)
Si2 C13 C14 Co1 145.2(6)
Co2 C13 C14 Co1 -82.96(13)
C4 Co2 C14 C13 111.2(3)
C5 Co2 C14 C13 -150.7(3)
C6 Co2 C14 C13 -6.9(5)
Co1 Co2 C14 C13 -73.8(3)
C4 Co2 C14 C15 -35.2(5)
C5 Co2 C14 C15 62.9(5)
C6 Co2 C14 C15 -153.2(5)
C13 Co2 C14 C15 -146.3(6)
Co1 Co2 C14 C15 139.8(5)
C4 Co2 C14 Co1 -175.0(2)
C5 Co2 C14 Co1 -76.9(2)
C6 Co2 C14 Co1 66.9(4)
C13 Co2 C14 Co1 73.8(3)
C1 Co1 C14 C13 -98.2(3)
C3 Co1 C14 C13 161.9(3)
C2 Co1 C14 C13 21.4(5)
Co2 Co1 C14 C13 75.0(3)
C1 Co1 C14 C15 44.1(5)
C3 Co1 C14 C15 -55.7(5)
C2 Co1 C14 C15 163.8(4)
C13 Co1 C14 C15 142.4(6)
Co2 Co1 C14 C15 -142.6(5)
C1 Co1 C14 Co2 -173.3(2)
C3 Co1 C14 Co2 86.9(2)
C2 Co1 C14 Co2 -53.6(4)
C13 Co1 C14 Co2 -75.0(3)
C13 C14 C15 C16 -149.4(6)
Co2 C14 C15 C16 -25.6(7)
Co1 C14 C15 C16 96.1(6)
C13 C14 C15 C20 27.5(9)
Co2 C14 C15 C20 151.3(4)
Co1 C14 C15 C20 -87.0(6)
C20 C15 C16 C17 1.7(8)
C14 C15 C16 C17 178.7(5)
C15 C16 C17 C18 -0.7(8)
C16 C17 C18 C19 0.7(8)
C17 C18 C19 C20 -1.8(8)
C18 C19 C20 C15 2.9(8)
C16 C15 C20 C19 -2.9(8)
C14 C15 C20 C19 -179.9(5)
C13 Si2 C21 C22 175(3)
Si1 Si2 C21 C22 54(3)
Si3 Si2 C21 C22 -68(3)
Si2 C21 C22 C23 102(10)
C21 C22 C23 C24 47(10)
C21 C22 C23 C28 -131(9)
C28 C23 C24 C25 3.1(8)
C22 C23 C24 C25 -175.3(5)
C23 C24 C25 C26 -1.4(8)
C24 C25 C26 C27 -1.9(9)
C25 C26 C27 C28 3.5(9)
C26 C27 C28 C23 -1.8(9)
C24 C23 C28 C27 -1.4(9)
C22 C23 C28 C27 177.0(5)
C30 Co3 C29 O7 -68(5)
C31 Co3 C29 O7 -171(5)
C42 Co3 C29 O7 47(5)
C41 Co3 C29 O7 85(5)
Co4 Co3 C29 O7 42(5)
C29 Co3 C30 O8 -96(8)
C31 Co3 C30 O8 12(8)
C42 Co3 C30 O8 166(8)
C41 Co3 C30 O8 134(8)
Co4 Co3 C30 O8 117(8)
C29 Co3 C31 O9 56(19)
C30 Co3 C31 O9 -45(19)
C42 Co3 C31 O9 171(100)
C41 Co3 C31 O9 165(19)
Co4 Co3 C31 O9 -143(19)
C33 Co4 C32 O12 -152(6)
C34 Co4 C32 O12 99(6)
C42 Co4 C32 O12 -8(6)
C41 Co4 C32 O12 -48(6)
Co3 Co4 C32 O12 -16(6)
C32 Co4 C33 O11 117(8)
C34 Co4 C33 O11 -141(8)
C42 Co4 C33 O11 -1(8)
C41 Co4 C33 O11 13(8)
Co3 Co4 C33 O11 -40(8)
C32 Co4 C34 O10 -93(29)
C33 Co4 C34 O10 159(100)
C42 Co4 C34 O10 6(29)
C41 Co4 C34 O10 25(29)
Co3 Co4 C34 O10 57(29)
C49 Si4 C41 C42 164.3(7)
Si6 Si4 C41 C42 -84.2(7)
Si5 Si4 C41 C42 50.0(7)
C49 Si4 C41 Co4 -67.9(4)
Si6 Si4 C41 Co4 43.7(4)
Si5 Si4 C41 Co4 177.8(3)
C49 Si4 C41 Co3 50.1(4)
Si6 Si4 C41 Co3 161.7(3)
Si5 Si4 C41 Co3 -64.2(4)
C32 Co4 C41 C42 86.6(3)
C33 Co4 C41 C42 -165.8(3)
C34 Co4 C41 C42 -30.0(5)
Co3 Co4 C41 C42 -71.9(3)
C32 Co4 C41 Si4 -64.6(4)
C33 Co4 C41 Si4 43.0(4)
C34 Co4 C41 Si4 178.8(3)
C42 Co4 C41 Si4 -151.2(5)
Co3 Co4 C41 Si4 136.9(4)
C32 Co4 C41 Co3 158.5(2)
C33 Co4 C41 Co3 -93.9(2)
C34 Co4 C41 Co3 41.9(4)
C42 Co4 C41 Co3 71.9(3)
C29 Co3 C41 C42 -77.1(4)
C30 Co3 C41 C42 51.0(5)
C31 Co3 C41 C42 173.8(3)
Co4 Co3 C41 C42 72.9(3)
C29 Co3 C41 Si4 68.9(4)
C30 Co3 C41 Si4 -163.0(3)
C31 Co3 C41 Si4 -40.2(4)
C42 Co3 C41 Si4 146.0(5)
Co4 Co3 C41 Si4 -141.1(4)
C29 Co3 C41 Co4 -150.0(2)
C30 Co3 C41 Co4 -21.9(4)
C31 Co3 C41 Co4 100.9(2)
C42 Co3 C41 Co4 -72.9(3)
Si4 C41 C42 C43 9.5(12)
Co4 C41 C42 C43 -134.8(7)
Co3 C41 C42 C43 141.9(7)
Si4 C41 C42 Co3 -132.4(7)
Co4 C41 C42 Co3 83.28(13)
Si4 C41 C42 Co4 144.3(7)
Co3 C41 C42 Co4 -83.28(13)
C29 Co3 C42 C41 109.8(4)
C30 Co3 C42 C41 -150.5(3)
C31 Co3 C42 C41 -9.1(5)
Co4 Co3 C42 C41 -73.7(3)
C29 Co3 C42 C43 -37.1(5)
C30 Co3 C42 C43 62.5(5)
C31 Co3 C42 C43 -156.1(5)
C41 Co3 C42 C43 -146.9(6)
Co4 Co3 C42 C43 139.4(5)
C29 Co3 C42 Co4 -176.5(2)
C30 Co3 C42 Co4 -76.9(2)
C31 Co3 C42 Co4 64.6(4)
C41 Co3 C42 Co4 73.7(3)
C32 Co4 C42 C41 -99.7(3)
C33 Co4 C42 C41 21.2(5)
C34 Co4 C42 C41 161.6(3)
Co3 Co4 C42 C41 74.8(3)
C32 Co4 C42 C43 43.8(5)
C33 Co4 C42 C43 164.6(4)
C34 Co4 C42 C43 -54.9(5)
C41 Co4 C42 C43 143.4(6)
Co3 Co4 C42 C43 -141.8(5)
C32 Co4 C42 Co3 -174.4(2)
C33 Co4 C42 Co3 -53.6(4)
C34 Co4 C42 Co3 86.9(2)
C41 Co4 C42 Co3 -74.8(3)
C41 C42 C43 C44 -148.8(6)
Co3 C42 C43 C44 -25.1(8)
Co4 C42 C43 C44 95.8(6)
C41 C42 C43 C48 30.8(9)
Co3 C42 C43 C48 154.5(4)
Co4 C42 C43 C48 -84.6(6)
C48 C43 C44 C45 -0.2(8)
C42 C43 C44 C45 179.4(5)
C43 C44 C45 C46 1.1(8)
C44 C45 C46 C47 -0.7(8)
C45 C46 C47 C48 -0.7(8)
C46 C47 C48 C43 1.7(8)
C44 C43 C48 C47 -1.2(8)
C42 C43 C48 C47 179.2(5)
C41 Si4 C49 C50 -174(3)
Si6 Si4 C49 C50 65(3)
Si5 Si4 C49 C50 -56(3)
Si4 C49 C50 C51 -54(19)
C49 C50 C51 C52 -155(18)
C49 C50 C51 C56 27(18)
C56 C51 C52 C53 -1.8(8)
C50 C51 C52 C53 -179.6(5)
C51 C52 C53 C54 1.1(9)
C52 C53 C54 C55 1.2(9)
C53 C54 C55 C56 -2.7(10)
C54 C55 C56 C51 2.0(9)
C52 C51 C56 C55 0.3(8)
C50 C51 C56 C55 178.2(5)
